data_7044625
loop_
_publ_author_name
'Doddi, Adinarayana'
'Bockfeld, Dirk'
'Zaretzke, Marc-Kevin'
'Kleeberg, Christian'
'Bannenberg, Thomas'
'Tamm, Matthias'

_publ_section_title
;
 A Modular Approach to Carbene-Stabilized Diphosphorus Species
;
_journal_name_full 'Dalton Transactions'
_journal_paper_doi 10.1039/C7DT03436A
_journal_year 2017
_chemical_formula_moiety 'C48 H60 N4 P2, B F4, 2(C H2 Cl2)'
_chemical_formula_sum 'C50 H64 B Cl4 F4 N4 P2'
_chemical_formula_weight 1011.60
_space_group_crystal_system monoclinic
_space_group_IT_number 14
_space_group_name_Hall '-P 2ybc'
_space_group_name_H-M_alt 'P 1 21/c 1'
_symmetry_space_group_name_Hall '-P 2ybc'
_symmetry_space_group_name_H-M 'P 1 21/c 1'
_atom_sites_solution_hydrogens geom
_audit_creation_method SHELXL-2014/7
_audit_update_record
;
2017-09-05 deposited with the CCDC.
2017-11-01 downloaded from the CCDC.
;
_cell_angle_alpha 90
_cell_angle_beta 96.787(2)
_cell_angle_gamma 90
_cell_formula_units_Z 4
_cell_length_a 18.6443(2)
_cell_length_b 16.6256(2)
_cell_length_c 17.2750(2)
_cell_measurement_reflns_used 58045
_cell_measurement_temperature 100(2)
_cell_measurement_theta_max 75.9700
_cell_measurement_theta_min 3.5550
_cell_volume 5317.25(11)
_computing_cell_refinement 'CrysAlisPro 1.171.38.43 (Rigaku OD, 2015)'
_computing_data_collection 'CrysAlisPro 1.171.38.43 (Rigaku OD, 2015)'
_computing_data_reduction 'CrysAlisPro 1.171.38.43 (Rigaku OD, 2015)'
_computing_publication_material
;
 WinGX v2014.1 (L. J. Farrugia, J. Appl. Cryst., 2012, 45, 849-854.)
;
_computing_structure_refinement
;
 SHELXL-2014/7 (G. M. Sheldrick, Acta Cryst. (2008), A64, 112-122)'
;
_computing_structure_solution
;
 SHELXT-2014/7 (G. M. Sheldrick, Acta Cryst., 2008, A64, 112-122)
;
_diffrn_ambient_temperature 100(2)
_diffrn_detector_area_resol_mean 10.3543
_diffrn_measured_fraction_theta_full 1.000
_diffrn_measured_fraction_theta_max 0.995
_diffrn_measurement_device_type 'Oxford Diffraction Xcalibur, Atlas, Nova'
_diffrn_measurement_method '\w scan'
_diffrn_radiation_monochromator mirror
_diffrn_radiation_type CuK\a
_diffrn_radiation_wavelength 1.54184
_diffrn_reflns_av_R_equivalents 0.0514
_diffrn_reflns_av_unetI/netI 0.0207
_diffrn_reflns_Laue_measured_fraction_full 1.000
_diffrn_reflns_Laue_measured_fraction_max 0.995
_diffrn_reflns_limit_h_max 23
_diffrn_reflns_limit_h_min -23
_diffrn_reflns_limit_k_max 18
_diffrn_reflns_limit_k_min -20
_diffrn_reflns_limit_l_max 21
_diffrn_reflns_limit_l_min -21
_diffrn_reflns_number 107023
_diffrn_reflns_point_group_measured_fraction_full 1.000
_diffrn_reflns_point_group_measured_fraction_max 0.995
_diffrn_reflns_theta_full 67.684
_diffrn_reflns_theta_max 76.361
_diffrn_reflns_theta_min 3.573
_diffrn_source 'micro-focus sealed X-ray tube'
_diffrn_source_type 'Nova (Cu) X-ray Source'
_exptl_absorpt_coefficient_mu 3.008
_exptl_absorpt_correction_T_max 0.966
_exptl_absorpt_correction_T_min 0.946
_exptl_absorpt_correction_type gaussian
_exptl_absorpt_process_details
;
CrysAlisPro 1.171.38.43 (Rigaku Oxford Diffraction, 2015)
Numerical absorption correction based on gaussian integration over
            a multifaceted crystal model
Empirical absorption correction using spherical harmonics,
 implemented in SCALE3 ABSPACK scaling algorithm.
;
_exptl_crystal_colour black
_exptl_crystal_density_diffrn 1.264
_exptl_crystal_description cube
_exptl_crystal_F_000 2124
_exptl_crystal_size_max 0.310
_exptl_crystal_size_mid 0.290
_exptl_crystal_size_min 0.200
_refine_diff_density_max 0.590
_refine_diff_density_min -0.689
_refine_diff_density_rms 0.062
_refine_ls_extinction_method none
_refine_ls_goodness_of_fit_ref 1.038
_refine_ls_hydrogen_treatment constr
_refine_ls_matrix_type full
_refine_ls_number_parameters 659
_refine_ls_number_reflns 11089
_refine_ls_number_restraints 49
_refine_ls_restrained_S_all 1.039
_refine_ls_R_factor_all 0.0441
_refine_ls_R_factor_gt 0.0408
_refine_ls_shift/su_max 0.001
_refine_ls_shift/su_mean 0.000
_refine_ls_structure_factor_coef Fsqd
_refine_ls_weighting_details 'w=1/[\s^2^(Fo^2^)+(0.0692P)^2^+2.0070P] where P=(Fo^2^+2Fc^2^)/3'
_refine_ls_weighting_scheme calc
_refine_ls_wR_factor_gt 0.1091
_refine_ls_wR_factor_ref 0.1125
_reflns_Friedel_coverage 0.000
_reflns_number_gt 10125
_reflns_number_total 11089
_reflns_threshold_expression 'I > 2\s(I)'
_cod_data_source_file c7dt03436a2.cif
_cod_data_source_block ad032db2
_cod_database_code 7044625
_shelx_shelxl_version_number 2014/7
_shelx_space_group_comment
;
The symmetry employed for this shelxl refinement is uniquely defined
by the following loop, which should always be used as a source of
symmetry information in preference to the above space-group names.
They are only intended as comments.
;
_shelx_estimated_absorpt_t_min 0.456
_shelx_estimated_absorpt_t_max 0.585

loop_
_space_group_symop_operation_xyz
'x, y, z'
'-x, y+1/2, -z+1/2'
'-x, -y, -z'
'x, -y-1/2, z-1/2'

loop_
_atom_site_label
_atom_site_type_symbol
_atom_site_fract_x
_atom_site_fract_y
_atom_site_fract_z
_atom_site_U_iso_or_equiv
_atom_site_adp_type
_atom_site_occupancy
_atom_site_site_symmetry_order
_atom_site_calc_flag
_atom_site_refinement_flags_posn
_atom_site_refinement_flags_adp
_atom_site_refinement_flags_occupancy
_atom_site_disorder_assembly
_atom_site_disorder_group
C1 C 0.24355(7) 0.61201(8) 0.47457(8) 0.0169(2) Uani 1 1 d . . . . .
C2 C 0.23622(8) 0.74574(8) 0.45125(9) 0.0230(3) Uani 1 1 d . . . . .
H2 H 0.2275 0.7955 0.4247 0.028 Uiso 1 1 calc R U . . .
C3 C 0.26160(8) 0.73562(8) 0.52702(9) 0.0233(3) Uani 1 1 d . . . . .
H3 H 0.2741 0.7772 0.5639 0.028 Uiso 1 1 calc R U . . .
C4 C 0.26640(7) 0.34633(8) 0.52078(7) 0.0167(2) Uani 1 1 d . . . . .
C5 C 0.27228(8) 0.21346(8) 0.54909(8) 0.0210(3) Uani 1 1 d . . . . .
H5 H 0.2820 0.1646 0.5769 0.025 Uiso 1 1 calc R U . . .
C6 C 0.24056(8) 0.22124(8) 0.47526(8) 0.0212(3) Uani 1 1 d . . . . .
H6 H 0.2236 0.1787 0.4412 0.025 Uiso 1 1 calc R U . . .
C11 C 0.19788(7) 0.65241(8) 0.33975(8) 0.0186(3) Uani 1 1 d . . . . .
C12 C 0.24767(8) 0.64172(8) 0.28594(8) 0.0206(3) Uani 1 1 d . . . . .
C13 C 0.21981(9) 0.62433(9) 0.20917(9) 0.0263(3) Uani 1 1 d . . . . .
H13 H 0.2518 0.6165 0.1709 0.032 Uiso 1 1 calc R U . . .
C14 C 0.14579(9) 0.61845(10) 0.18825(9) 0.0306(3) Uani 1 1 d . . . . .
H14 H 0.1277 0.6074 0.1356 0.037 Uiso 1 1 calc R U . . .
C15 C 0.09797(8) 0.62844(10) 0.24305(9) 0.0284(3) Uani 1 1 d . . . . .
H15 H 0.0475 0.6236 0.2277 0.034 Uiso 1 1 calc R U . . .
C16 C 0.12307(8) 0.64547(8) 0.32064(8) 0.0223(3) Uani 1 1 d . . . . .
C21 C 0.28874(7) 0.62021(8) 0.61761(8) 0.0172(2) Uani 1 1 d . . . . .
C22 C 0.36231(8) 0.60302(8) 0.63789(8) 0.0201(3) Uani 1 1 d . . . . .
C23 C 0.38226(8) 0.57130(9) 0.71190(9) 0.0241(3) Uani 1 1 d . . . . .
H23 H 0.4316 0.5596 0.7280 0.029 Uiso 1 1 calc R U . . .
C24 C 0.33134(8) 0.55656(9) 0.76245(8) 0.0251(3) Uani 1 1 d . . . . .
H24 H 0.3460 0.5340 0.8123 0.030 Uiso 1 1 calc R U . . .
C25 C 0.25922(8) 0.57446(9) 0.74081(8) 0.0231(3) Uani 1 1 d . . . . .
H25 H 0.2249 0.5639 0.7761 0.028 Uiso 1 1 calc R U . . .
C26 C 0.23624(7) 0.60778(8) 0.66801(8) 0.0192(3) Uani 1 1 d . . . . .
C31 C 0.32134(8) 0.31097(8) 0.65339(8) 0.0192(3) Uani 1 1 d . . . . .
C32 C 0.39633(8) 0.31686(9) 0.66569(8) 0.0236(3) Uani 1 1 d . . . . .
C33 C 0.42745(9) 0.33736(9) 0.74042(9) 0.0291(3) Uani 1 1 d . . . . .
H33 H 0.4786 0.3404 0.7510 0.035 Uiso 1 1 calc R U . . .
C34 C 0.38530(10) 0.35349(9) 0.79996(9) 0.0310(3) Uani 1 1 d . . . . .
C35 C 0.31060(10) 0.34881(9) 0.78426(9) 0.0290(3) Uani 1 1 d . . . . .
H35 H 0.2818 0.3608 0.8246 0.035 Uiso 1 1 calc R U . . .
C36 C 0.27675(8) 0.32697(8) 0.71110(8) 0.0231(3) Uani 1 1 d . . . . .
C37 C 0.44178(9) 0.30361(10) 0.60016(10) 0.0307(3) Uani 1 1 d . . . . .
H37A H 0.4927 0.3133 0.6191 0.046 Uiso 1 1 calc R U . . .
H37B H 0.4264 0.3408 0.5574 0.046 Uiso 1 1 calc R U . . .
H37C H 0.4357 0.2481 0.5814 0.046 Uiso 1 1 calc R U . . .
C38 C 0.42033(14) 0.37555(11) 0.88033(10) 0.0469(5) Uani 1 1 d . . . . .
H38A H 0.4727 0.3800 0.8798 0.070 Uiso 1 1 calc R U . . .
H38B H 0.4100 0.3338 0.9175 0.070 Uiso 1 1 calc R U . . .
H38C H 0.4011 0.4272 0.8959 0.070 Uiso 1 1 calc R U . . .
C39 C 0.19581(9) 0.32342(10) 0.69428(10) 0.0307(3) Uani 1 1 d . . . . .
H39A H 0.1748 0.3156 0.7431 0.046 Uiso 1 1 calc R U . . .
H39B H 0.1820 0.2785 0.6589 0.046 Uiso 1 1 calc R U . . .
H39C H 0.1779 0.3739 0.6698 0.046 Uiso 1 1 calc R U . . .
C41 C 0.20756(7) 0.33365(8) 0.38311(8) 0.0180(3) Uani 1 1 d . . . . .
C42 C 0.25450(8) 0.35334(8) 0.32881(8) 0.0205(3) Uani 1 1 d . . . . .
C43 C 0.22355(9) 0.38129(9) 0.25637(8) 0.0274(3) Uani 1 1 d . . . . .
H43 H 0.2541 0.3958 0.2184 0.033 Uiso 1 1 calc R U . . .
C44 C 0.14925(10) 0.38842(9) 0.23822(9) 0.0316(3) Uani 1 1 d . . . . .
C45 C 0.10460(9) 0.36917(10) 0.29469(10) 0.0314(3) Uani 1 1 d . . . . .
H45 H 0.0538 0.3749 0.2828 0.038 Uiso 1 1 calc R U . . .
C46 C 0.13258(8) 0.34176(9) 0.36813(9) 0.0242(3) Uani 1 1 d . . . . .
C47 C 0.33495(8) 0.34716(9) 0.34864(9) 0.0260(3) Uani 1 1 d . . . . .
H47A H 0.3530 0.3953 0.3774 0.039 Uiso 1 1 calc R U . . .
H47B H 0.3578 0.3427 0.3005 0.039 Uiso 1 1 calc R U . . .
H47C H 0.3466 0.2994 0.3810 0.039 Uiso 1 1 calc R U . . .
C48 C 0.11704(14) 0.41391(12) 0.15758(11) 0.0496(5) Uani 1 1 d . . . . .
H48A H 0.1527 0.4451 0.1329 0.074 Uiso 1 1 calc R U . . .
H48B H 0.0742 0.4471 0.1615 0.074 Uiso 1 1 calc R U . . .
H48C H 0.1034 0.3661 0.1261 0.074 Uiso 1 1 calc R U . . .
C49 C 0.08461(9) 0.32451(12) 0.43044(11) 0.0367(4) Uani 1 1 d . . . . .
H49A H 0.0339 0.3292 0.4083 0.055 Uiso 1 1 calc R U . . .
H49B H 0.0948 0.3632 0.4731 0.055 Uiso 1 1 calc R U . . .
H49C H 0.0939 0.2699 0.4504 0.055 Uiso 1 1 calc R U . . .
C99 C 0.44259(9) 0.05811(11) 0.58390(10) 0.0346(4) Uani 1 1 d . . . . .
H99A H 0.4425 -0.0014 0.5866 0.042 Uiso 1 1 calc R U . . .
H99B H 0.4052 0.0748 0.5414 0.042 Uiso 1 1 calc R U . . .
C121 C 0.32858(8) 0.64945(9) 0.30858(9) 0.0235(3) Uani 1 1 d . . . . .
H121 H 0.3378 0.6527 0.3667 0.028 Uiso 1 1 calc R U . . .
C122 C 0.36831(11) 0.57606(12) 0.28226(17) 0.0558(6) Uani 1 1 d . . . . .
H12D H 0.3655 0.5758 0.2252 0.084 Uiso 1 1 calc R U . . .
H12E H 0.3459 0.5270 0.2998 0.084 Uiso 1 1 calc R U . . .
H12F H 0.4191 0.5782 0.3048 0.084 Uiso 1 1 calc R U . . .
C123 C 0.35655(10) 0.72545(13) 0.27529(17) 0.0591(7) Uani 1 1 d . . . . .
H12A H 0.3502 0.7223 0.2182 0.089 Uiso 1 1 calc R U . . .
H12B H 0.4080 0.7317 0.2939 0.089 Uiso 1 1 calc R U . . .
H12C H 0.3297 0.7717 0.2920 0.089 Uiso 1 1 calc R U . . .
C161 C 0.07053(8) 0.65610(10) 0.38081(9) 0.0274(3) Uani 1 1 d . . . . .
H161 H 0.0995 0.6613 0.4331 0.033 Uiso 1 1 calc R U . . .
C162 C 0.02210(11) 0.58231(13) 0.38317(12) 0.0429(4) Uani 1 1 d . . . . .
H16A H -0.0090 0.5775 0.3335 0.064 Uiso 1 1 calc R U . . .
H16B H -0.0079 0.5881 0.4257 0.064 Uiso 1 1 calc R U . . .
H16C H 0.0521 0.5340 0.3918 0.064 Uiso 1 1 calc R U . . .
C163 C 0.02558(13) 0.73269(14) 0.36618(15) 0.0552(6) Uani 1 1 d . . . . .
H16D H 0.0578 0.7794 0.3680 0.083 Uiso 1 1 calc R U . . .
H16E H -0.0070 0.7381 0.4064 0.083 Uiso 1 1 calc R U . . .
H16F H -0.0028 0.7296 0.3148 0.083 Uiso 1 1 calc R U . . .
C221 C 0.41819(8) 0.61844(10) 0.58209(9) 0.0269(3) Uani 1 1 d . . . . .
H221 H 0.3930 0.6159 0.5277 0.032 Uiso 1 1 calc R U . . .
C222 C 0.47812(9) 0.55493(11) 0.58970(12) 0.0383(4) Uani 1 1 d . . . . .
H22A H 0.5075 0.5608 0.6403 0.057 Uiso 1 1 calc R U . . .
H22B H 0.5087 0.5623 0.5478 0.057 Uiso 1 1 calc R U . . .
H22C H 0.4565 0.5011 0.5858 0.057 Uiso 1 1 calc R U . . .
C223 C 0.45123(10) 0.70265(11) 0.59467(12) 0.0395(4) Uani 1 1 d . . . . .
H22D H 0.4131 0.7432 0.5854 0.059 Uiso 1 1 calc R U . . .
H22E H 0.4871 0.7111 0.5583 0.059 Uiso 1 1 calc R U . . .
H22F H 0.4746 0.7074 0.6483 0.059 Uiso 1 1 calc R U . . .
C261 C 0.15718(8) 0.62876(9) 0.64550(9) 0.0238(3) Uani 1 1 d . . . . .
H261 H 0.1542 0.6693 0.6025 0.029 Uiso 1 1 calc R U . . .
C262 C 0.11385(9) 0.55508(11) 0.61587(12) 0.0383(4) Uani 1 1 d . . . . .
H26D H 0.1342 0.5327 0.5707 0.057 Uiso 1 1 calc R U . . .
H26E H 0.0634 0.5705 0.6006 0.057 Uiso 1 1 calc R U . . .
H26F H 0.1161 0.5145 0.6573 0.057 Uiso 1 1 calc R U . . .
C263 C 0.12364(9) 0.66571(12) 0.71397(12) 0.0388(4) Uani 1 1 d . . . . .
H26A H 0.1192 0.6243 0.7535 0.058 Uiso 1 1 calc R U . . .
H26B H 0.0757 0.6871 0.6954 0.058 Uiso 1 1 calc R U . . .
H26C H 0.1546 0.7093 0.7368 0.058 Uiso 1 1 calc R U . . .
N1 N 0.22535(6) 0.66959(7) 0.41967(7) 0.0182(2) Uani 1 1 d . . . . .
N2 N 0.26617(6) 0.65336(7) 0.54128(7) 0.0183(2) Uani 1 1 d . . . . .
N3 N 0.28790(6) 0.29041(7) 0.57652(6) 0.0181(2) Uani 1 1 d . . . . .
N4 N 0.23714(6) 0.30290(7) 0.45797(6) 0.0172(2) Uani 1 1 d . . . . .
B1 B 0.2683(4) -0.0286(6) 0.5045(5) 0.034(3) Uani 0.525(4) 1 d D . P A 1
F1 F 0.29890(16) 0.0162(2) 0.45031(15) 0.0682(11) Uani 0.525(4) 1 d D . P A 1
F2 F 0.2433(2) 0.0249(2) 0.5563(2) 0.0716(10) Uani 0.525(4) 1 d D . P A 1
F3 F 0.21158(18) -0.07310(18) 0.4680(4) 0.096(2) Uani 0.525(4) 1 d D . P A 1
F4 F 0.3191(4) -0.0804(4) 0.5432(5) 0.0555(18) Uani 0.525(4) 1 d D . P A 1
B1' B 0.2693(5) -0.0426(6) 0.5069(5) 0.027(2) Uani 0.475(4) 1 d D . P A 2
F1' F 0.26702(17) 0.03901(14) 0.5184(2) 0.0582(11) Uani 0.475(4) 1 d D . P A 2
F2' F 0.28425(19) -0.0598(2) 0.43274(15) 0.0654(11) Uani 0.475(4) 1 d D . P A 2
F3' F 0.20438(16) -0.07628(18) 0.51757(17) 0.0397(7) Uani 0.475(4) 1 d D . P A 2
F4' F 0.3230(3) -0.0764(4) 0.5594(4) 0.0387(13) Uani 0.475(4) 1 d D . P A 2
P1 P 0.23140(2) 0.50818(2) 0.44531(2) 0.02206(9) Uani 1 1 d . . . . .
P2 P 0.28271(2) 0.45028(2) 0.54547(2) 0.02326(9) Uani 1 1 d . . . . .
Cl98 Cl 0.52795(2) 0.09148(2) 0.56261(2) 0.03063(10) Uani 1 1 d . . . . .
Cl99 Cl 0.42112(2) 0.09785(3) 0.67329(2) 0.03604(10) Uani 1 1 d . . . . .
C98 C 0.0860(3) 0.0410(4) 0.4359(2) 0.0542(18) Uani 0.905(4) 1 d D . P B 3
H98A H 0.0690 -0.0155 0.4336 0.065 Uiso 0.905(4) 1 calc R U P B 3
H98B H 0.1279 0.0447 0.4766 0.065 Uiso 0.905(4) 1 calc R U P B 3
Cl96 Cl 0.01666(4) 0.10382(4) 0.46052(3) 0.03808(19) Uani 0.905(4) 1 d D . P B 3
Cl97 Cl 0.11320(4) 0.06827(7) 0.34476(3) 0.0556(3) Uani 0.905(4) 1 d D . P B 3
C98' C 0.0943(17) 0.0449(19) 0.4376(10) 0.013(6) Uiso 0.095(4) 1 d D . P B 4
H98C H 0.0896 -0.0077 0.4635 0.016 Uiso 0.095(4) 1 calc R U P B 4
H98D H 0.1407 0.0695 0.4593 0.016 Uiso 0.095(4) 1 calc R U P B 4
Cl95 Cl 0.0928(5) 0.0307(6) 0.3352(4) 0.056(2) Uiso 0.095(4) 1 d D . P B 4
Cl94 Cl 0.0217(12) 0.1085(15) 0.4553(12) 0.158(10) Uiso 0.095(4) 1 d D . P B 4

loop_
_atom_site_aniso_label
_atom_site_aniso_U_11
_atom_site_aniso_U_22
_atom_site_aniso_U_33
_atom_site_aniso_U_23
_atom_site_aniso_U_13
_atom_site_aniso_U_12
C1 0.0183(6) 0.0140(6) 0.0182(6) 0.0007(5) 0.0018(5) -0.0006(5)
C2 0.0300(7) 0.0122(6) 0.0267(7) 0.0007(5) 0.0029(6) -0.0004(5)
C3 0.0310(7) 0.0125(6) 0.0263(7) -0.0023(5) 0.0022(6) -0.0019(5)
C4 0.0190(6) 0.0147(6) 0.0164(6) 0.0011(5) 0.0018(5) 0.0007(5)
C5 0.0279(7) 0.0129(6) 0.0224(7) 0.0007(5) 0.0047(5) 0.0012(5)
C6 0.0284(7) 0.0127(6) 0.0229(7) -0.0017(5) 0.0045(5) -0.0016(5)
C11 0.0222(6) 0.0147(6) 0.0182(6) 0.0034(5) 0.0000(5) -0.0009(5)
C12 0.0221(7) 0.0186(6) 0.0209(6) 0.0052(5) 0.0017(5) 0.0008(5)
C13 0.0293(7) 0.0297(7) 0.0201(7) 0.0024(6) 0.0035(6) -0.0015(6)
C14 0.0331(8) 0.0365(8) 0.0208(7) 0.0015(6) -0.0024(6) -0.0051(7)
C15 0.0236(7) 0.0335(8) 0.0269(7) 0.0043(6) -0.0025(6) -0.0053(6)
C16 0.0220(7) 0.0205(6) 0.0244(7) 0.0056(5) 0.0023(5) -0.0023(5)
C21 0.0208(6) 0.0134(6) 0.0170(6) -0.0026(5) 0.0001(5) -0.0014(5)
C22 0.0199(6) 0.0172(6) 0.0232(7) -0.0060(5) 0.0020(5) -0.0009(5)
C23 0.0221(7) 0.0230(7) 0.0259(7) -0.0038(5) -0.0027(5) 0.0030(5)
C24 0.0313(8) 0.0217(7) 0.0209(7) -0.0002(5) -0.0024(6) 0.0011(6)
C25 0.0275(7) 0.0217(6) 0.0203(6) -0.0013(5) 0.0042(5) -0.0029(5)
C26 0.0193(6) 0.0156(6) 0.0225(6) -0.0032(5) 0.0018(5) -0.0020(5)
C31 0.0268(7) 0.0145(6) 0.0157(6) 0.0017(5) -0.0001(5) 0.0011(5)
C32 0.0275(7) 0.0194(6) 0.0232(7) 0.0035(5) 0.0001(6) 0.0010(5)
C33 0.0331(8) 0.0234(7) 0.0283(7) 0.0030(6) -0.0074(6) -0.0015(6)
C34 0.0510(10) 0.0186(7) 0.0208(7) 0.0020(5) -0.0067(7) -0.0025(6)
C35 0.0486(9) 0.0206(7) 0.0183(7) 0.0014(5) 0.0067(6) 0.0023(6)
C36 0.0325(8) 0.0165(6) 0.0209(6) 0.0030(5) 0.0058(6) 0.0027(5)
C37 0.0258(7) 0.0340(8) 0.0327(8) 0.0024(6) 0.0052(6) 0.0036(6)
C38 0.0805(15) 0.0300(9) 0.0252(8) -0.0023(7) -0.0146(9) -0.0051(9)
C39 0.0320(8) 0.0292(8) 0.0329(8) 0.0039(6) 0.0119(6) 0.0048(6)
C41 0.0225(6) 0.0143(6) 0.0166(6) -0.0015(5) -0.0002(5) -0.0018(5)
C42 0.0278(7) 0.0151(6) 0.0188(6) -0.0028(5) 0.0036(5) -0.0031(5)
C43 0.0437(9) 0.0212(7) 0.0175(6) -0.0014(5) 0.0040(6) -0.0043(6)
C44 0.0483(10) 0.0219(7) 0.0214(7) -0.0002(6) -0.0091(7) -0.0015(7)
C45 0.0305(8) 0.0266(7) 0.0338(8) 0.0003(6) -0.0107(6) -0.0004(6)
C46 0.0227(7) 0.0214(7) 0.0278(7) -0.0003(5) 0.0002(6) -0.0014(5)
C47 0.0259(7) 0.0252(7) 0.0283(7) -0.0023(6) 0.0089(6) -0.0033(6)
C48 0.0771(15) 0.0387(10) 0.0269(9) 0.0039(7) -0.0198(9) -0.0028(10)
C49 0.0234(7) 0.0422(9) 0.0455(10) 0.0064(8) 0.0078(7) 0.0012(7)
C99 0.0327(8) 0.0408(9) 0.0316(8) -0.0086(7) 0.0087(7) -0.0018(7)
C121 0.0207(7) 0.0244(7) 0.0253(7) 0.0051(5) 0.0020(5) 0.0013(5)
C122 0.0298(9) 0.0330(10) 0.104(2) -0.0085(11) 0.0042(10) 0.0075(8)
C123 0.0249(8) 0.0377(10) 0.111(2) 0.0393(12) -0.0073(10) -0.0057(7)
C161 0.0226(7) 0.0295(8) 0.0308(8) 0.0047(6) 0.0059(6) -0.0018(6)
C162 0.0389(10) 0.0462(11) 0.0464(11) 0.0004(8) 0.0171(8) -0.0175(8)
C163 0.0566(13) 0.0471(12) 0.0683(14) 0.0210(10) 0.0343(11) 0.0234(10)
C221 0.0221(7) 0.0316(8) 0.0278(7) -0.0074(6) 0.0067(6) -0.0025(6)
C222 0.0263(8) 0.0407(9) 0.0497(10) -0.0136(8) 0.0121(7) 0.0022(7)
C223 0.0372(9) 0.0338(9) 0.0516(11) -0.0059(8) 0.0216(8) -0.0095(7)
C261 0.0192(7) 0.0230(7) 0.0293(7) -0.0005(6) 0.0027(5) -0.0007(5)
C262 0.0199(7) 0.0377(9) 0.0564(11) -0.0222(8) 0.0013(7) -0.0015(6)
C263 0.0275(8) 0.0396(9) 0.0492(10) -0.0199(8) 0.0043(7) 0.0052(7)
N1 0.0229(6) 0.0130(5) 0.0186(5) 0.0010(4) 0.0018(4) -0.0006(4)
N2 0.0227(6) 0.0132(5) 0.0186(5) -0.0013(4) 0.0012(4) -0.0014(4)
N3 0.0234(6) 0.0136(5) 0.0172(5) 0.0006(4) 0.0017(4) 0.0017(4)
N4 0.0212(5) 0.0142(5) 0.0162(5) -0.0004(4) 0.0018(4) -0.0011(4)
B1 0.024(3) 0.029(4) 0.050(5) -0.004(3) 0.008(3) -0.004(2)
F1 0.0669(18) 0.097(3) 0.0426(14) 0.0228(15) 0.0143(12) -0.0045(16)
F2 0.114(3) 0.0399(15) 0.0698(19) -0.0065(13) 0.0473(19) 0.0153(16)
F3 0.0445(17) 0.0288(14) 0.204(6) -0.036(2) -0.029(3) 0.0003(12)
F4 0.053(3) 0.0251(19) 0.086(4) -0.001(2) -0.001(2) 0.0038(17)
B1' 0.040(5) 0.016(3) 0.027(3) -0.004(2) 0.014(3) -0.001(2)
F1' 0.0622(19) 0.0148(13) 0.093(3) -0.0111(13) -0.0085(19) -0.0014(11)
F2' 0.092(2) 0.076(2) 0.0323(14) 0.0010(13) 0.0285(14) 0.0090(17)
F3' 0.0318(12) 0.0369(13) 0.0497(15) 0.0112(12) 0.0023(11) -0.0057(9)
F4' 0.032(2) 0.042(3) 0.0417(18) 0.0062(15) 0.0039(14) -0.0047(17)
P1 0.0352(2) 0.01202(16) 0.01729(17) 0.00006(11) -0.00396(14) -0.00011(13)
P2 0.0340(2) 0.01259(16) 0.02068(17) 0.00011(12) -0.00716(14) -0.00054(13)
Cl98 0.02764(18) 0.0364(2) 0.02791(18) -0.00187(14) 0.00344(14) 0.00236(14)
Cl99 0.0425(2) 0.0428(2) 0.02426(18) 0.00075(15) 0.00971(15) 0.00637(17)
C98 0.048(2) 0.064(3) 0.053(2) 0.0207(14) 0.0177(14) 0.0062(17)
Cl96 0.0380(3) 0.0439(3) 0.0311(3) 0.00340(18) -0.00108(18) 0.00338(19)
Cl97 0.0481(3) 0.0858(7) 0.0345(3) 0.0057(3) 0.0110(2) -0.0107(4)

loop_
_atom_type_symbol
_atom_type_description
_atom_type_scat_dispersion_real
_atom_type_scat_dispersion_imag
_atom_type_scat_source
C C 0.0181 0.0091 'International Tables Vol C Tables 4.2.6.8 and 6.1.1.4'
H H 0.0000 0.0000 'International Tables Vol C Tables 4.2.6.8 and 6.1.1.4'
B B 0.0090 0.0039 'International Tables Vol C Tables 4.2.6.8 and 6.1.1.4'
N N 0.0311 0.0180 'International Tables Vol C Tables 4.2.6.8 and 6.1.1.4'
F F 0.0727 0.0534 'International Tables Vol C Tables 4.2.6.8 and 6.1.1.4'
P P 0.2955 0.4335 'International Tables Vol C Tables 4.2.6.8 and 6.1.1.4'
Cl Cl 0.3639 0.7018 'International Tables Vol C Tables 4.2.6.8 and 6.1.1.4'

loop_
_exptl_crystal_face_index_h
_exptl_crystal_face_index_k
_exptl_crystal_face_index_l
_exptl_crystal_face_perp_dist
-12 0 0 0.0918
12 0 1 0.1115
0 -7 -8 0.1269
0 7 8 0.1352
-2 -8 8 0.1574
1 8 -7 0.1394
9 0 7 0.1379
10 -3 4 0.1496
3 -8 -7 0.1363
-2 -8 -7 0.1385
11 4 -4 0.1655
11 -4 -5 0.1569
-12 1 -1 0.0770

loop_
_geom_angle_atom_site_label_1
_geom_angle_atom_site_label_2
_geom_angle_atom_site_label_3
_geom_angle
N1 C1 N2 105.10(11)
N1 C1 P1 117.67(10)
N2 C1 P1 137.22(10)
C3 C2 N1 106.67(12)
C2 C3 N2 107.56(12)
N4 C4 N3 104.92(11)
N4 C4 P2 137.66(10)
N3 C4 P2 117.42(10)
C6 C5 N3 106.65(12)
C5 C6 N4 107.53(12)
C16 C11 C12 123.58(13)
C16 C11 N1 118.24(12)
C12 C11 N1 118.16(12)
C13 C12 C11 117.09(13)
C13 C12 C121 120.59(13)
C11 C12 C121 122.31(13)
C14 C13 C12 120.57(14)
C15 C14 C13 120.94(14)
C14 C15 C16 120.72(14)
C15 C16 C11 117.07(13)
C15 C16 C161 120.67(13)
C11 C16 C161 122.26(13)
C26 C21 C22 123.28(13)
C26 C21 N2 118.31(12)
C22 C21 N2 118.41(12)
C23 C22 C21 116.95(13)
C23 C22 C221 121.11(13)
C21 C22 C221 121.94(13)
C24 C23 C22 121.14(13)
C25 C24 C23 120.51(14)
C24 C25 C26 120.91(14)
C25 C26 C21 117.18(13)
C25 C26 C261 120.47(13)
C21 C26 C261 122.35(12)
C32 C31 C36 123.31(13)
C32 C31 N3 118.34(12)
C36 C31 N3 118.30(13)
C31 C32 C33 117.32(14)
C31 C32 C37 121.21(13)
C33 C32 C37 121.45(14)
C34 C33 C32 121.46(15)
C35 C34 C33 119.03(14)
C35 C34 C38 120.55(17)
C33 C34 C38 120.42(17)
C34 C35 C36 121.88(15)
C35 C36 C31 116.95(14)
C35 C36 C39 121.49(14)
C31 C36 C39 121.53(13)
C42 C41 C46 123.09(13)
C42 C41 N4 118.90(12)
C46 C41 N4 118.00(12)
C43 C42 C41 117.09(14)
C43 C42 C47 121.58(13)
C41 C42 C47 121.30(12)
C44 C43 C42 121.81(14)
C43 C44 C45 119.02(14)
C43 C44 C48 120.62(17)
C45 C44 C48 120.33(18)
C46 C45 C44 121.57(15)
C45 C46 C41 117.38(14)
C45 C46 C49 121.60(14)
C41 C46 C49 120.98(13)
Cl98 C99 Cl99 111.55(10)
C123 C121 C12 110.53(12)
C123 C121 C122 110.80(17)
C12 C121 C122 111.00(14)
C16 C161 C162 110.84(14)
C16 C161 C163 111.63(13)
C162 C161 C163 111.06(16)
C22 C221 C222 112.12(14)
C22 C221 C223 110.93(12)
C222 C221 C223 109.89(14)
C26 C261 C262 111.18(12)
C26 C261 C263 111.52(13)
C262 C261 C263 109.51(13)
C1 N1 C2 110.83(11)
C1 N1 C11 123.92(11)
C2 N1 C11 125.25(11)
C1 N2 C3 109.84(11)
C1 N2 C21 127.28(11)
C3 N2 C21 122.82(11)
C4 N3 C5 110.86(11)
C4 N3 C31 123.24(11)
C5 N3 C31 125.89(11)
C4 N4 C6 110.03(11)
C4 N4 C41 127.04(11)
C6 N4 C41 122.91(11)
F1 B1 F3 109.7(7)
F1 B1 F2 107.0(7)
F3 B1 F2 110.0(6)
F1 B1 F4 110.5(6)
F3 B1 F4 109.2(7)
F2 B1 F4 110.5(7)
F3' B1' F1' 110.0(7)
F3' B1' F2' 108.7(7)
F1' B1' F2' 110.6(7)
F3' B1' F4' 109.2(7)
F1' B1' F4' 109.9(7)
F2' B1' F4' 108.4(7)
C1 P1 P2 100.19(4)
C4 P2 P1 101.34(4)
Cl96 C98 Cl97 111.1(3)
Cl94 C98' Cl95 109.1(13)

loop_
_geom_bond_atom_site_label_1
_geom_bond_atom_site_label_2
_geom_bond_distance
C1 N1 1.3620(17)
C1 N2 1.3652(17)
C1 P1 1.8054(13)
C2 C3 1.349(2)
C2 N1 1.3840(18)
C3 N2 1.3905(17)
C4 N4 1.3626(17)
C4 N3 1.3642(17)
C4 P2 1.7973(13)
C5 C6 1.347(2)
C5 N3 1.3833(18)
C6 N4 1.3899(17)
C11 C16 1.3995(19)
C11 C12 1.4004(19)
C11 N1 1.4431(17)
C12 C13 1.396(2)
C12 C121 1.5185(19)
C13 C14 1.388(2)
C14 C15 1.385(2)
C15 C16 1.396(2)
C16 C161 1.521(2)
C21 C26 1.4001(19)
C21 C22 1.4045(19)
C21 N2 1.4451(17)
C22 C23 1.392(2)
C22 C221 1.522(2)
C23 C24 1.386(2)
C24 C25 1.385(2)
C25 C26 1.394(2)
C26 C261 1.5200(19)
C31 C32 1.393(2)
C31 C36 1.397(2)
C31 N3 1.4399(17)
C32 C33 1.394(2)
C32 C37 1.508(2)
C33 C34 1.392(2)
C34 C35 1.389(3)
C34 C38 1.508(2)
C35 C36 1.392(2)
C36 C39 1.504(2)
C41 C42 1.3954(19)
C41 C46 1.398(2)
C41 N4 1.4386(17)
C42 C43 1.394(2)
C42 C47 1.502(2)
C43 C44 1.389(3)
C44 C45 1.393(3)
C44 C48 1.511(2)
C45 C46 1.390(2)
C46 C49 1.506(2)
C99 Cl98 1.7647(18)
C99 Cl99 1.7684(17)
C121 C123 1.507(2)
C121 C122 1.524(2)
C161 C162 1.527(2)
C161 C163 1.529(2)
C221 C222 1.532(2)
C221 C223 1.535(2)
C261 C262 1.522(2)
C261 C263 1.530(2)
B1 F1 1.373(9)
B1 F3 1.381(9)
B1 F2 1.381(9)
B1 F4 1.392(9)
B1' F3' 1.366(10)
B1' F1' 1.373(10)
B1' F2' 1.374(8)
B1' F4' 1.386(10)
P1 P2 2.1083(5)
C98 Cl96 1.754(4)
C98 Cl97 1.769(4)
C98' Cl94 1.773(15)
C98' Cl95 1.783(15)

loop_
_geom_torsion_atom_site_label_1
_geom_torsion_atom_site_label_2
_geom_torsion_atom_site_label_3
_geom_torsion_atom_site_label_4
_geom_torsion
N1 C2 C3 N2 0.06(16)
N3 C5 C6 N4 0.14(16)
C16 C11 C12 C13 0.9(2)
N1 C11 C12 C13 179.35(12)
C16 C11 C12 C121 -179.83(13)
N1 C11 C12 C121 -1.39(19)
C11 C12 C13 C14 0.2(2)
C121 C12 C13 C14 -179.04(14)
C12 C13 C14 C15 -1.0(2)
C13 C14 C15 C16 0.6(3)
C14 C15 C16 C11 0.5(2)
C14 C15 C16 C161 -179.76(15)
C12 C11 C16 C15 -1.2(2)
N1 C11 C16 C15 -179.69(12)
C12 C11 C16 C161 178.97(13)
N1 C11 C16 C161 0.5(2)
C26 C21 C22 C23 0.7(2)
N2 C21 C22 C23 179.87(12)
C26 C21 C22 C221 -179.06(13)
N2 C21 C22 C221 0.10(19)
C21 C22 C23 C24 0.8(2)
C221 C22 C23 C24 -179.41(13)
C22 C23 C24 C25 -1.1(2)
C23 C24 C25 C26 -0.2(2)
C24 C25 C26 C21 1.6(2)
C24 C25 C26 C261 -178.75(13)
C22 C21 C26 C25 -1.9(2)
N2 C21 C26 C25 178.95(12)
C22 C21 C26 C261 178.46(12)
N2 C21 C26 C261 -0.71(19)
C36 C31 C32 C33 2.1(2)
N3 C31 C32 C33 179.58(12)
C36 C31 C32 C37 -176.41(13)
N3 C31 C32 C37 1.1(2)
C31 C32 C33 C34 -1.7(2)
C37 C32 C33 C34 176.77(14)
C32 C33 C34 C35 0.1(2)
C32 C33 C34 C38 180.00(14)
C33 C34 C35 C36 1.2(2)
C38 C34 C35 C36 -178.64(14)
C34 C35 C36 C31 -0.9(2)
C34 C35 C36 C39 -178.95(14)
C32 C31 C36 C35 -0.8(2)
N3 C31 C36 C35 -178.31(12)
C32 C31 C36 C39 177.24(13)
N3 C31 C36 C39 -0.25(19)
C46 C41 C42 C43 -0.8(2)
N4 C41 C42 C43 178.64(12)
C46 C41 C42 C47 177.24(13)
N4 C41 C42 C47 -3.28(19)
C41 C42 C43 C44 -0.8(2)
C47 C42 C43 C44 -178.88(14)
C42 C43 C44 C45 1.8(2)
C42 C43 C44 C48 -176.15(15)
C43 C44 C45 C46 -1.1(2)
C48 C44 C45 C46 176.80(16)
C44 C45 C46 C41 -0.4(2)
C44 C45 C46 C49 177.18(15)
C42 C41 C46 C45 1.4(2)
N4 C41 C46 C45 -178.04(13)
C42 C41 C46 C49 -176.19(14)
N4 C41 C46 C49 4.3(2)
C13 C12 C121 C123 71.1(2)
C11 C12 C121 C123 -108.11(19)
C13 C12 C121 C122 -52.2(2)
C11 C12 C121 C122 128.53(17)
C15 C16 C161 C162 55.9(2)
C11 C16 C161 C162 -124.37(16)
C15 C16 C161 C163 -68.5(2)
C11 C16 C161 C163 111.26(19)
C23 C22 C221 C222 35.29(19)
C21 C22 C221 C222 -144.95(14)
C23 C22 C221 C223 -87.98(18)
C21 C22 C221 C223 91.78(17)
C25 C26 C261 C262 -82.47(17)
C21 C26 C261 C262 97.18(17)
C25 C26 C261 C263 40.07(19)
C21 C26 C261 C263 -140.29(14)
N2 C1 N1 C2 -0.08(15)
P1 C1 N1 C2 178.72(10)
N2 C1 N1 C11 -179.54(12)
P1 C1 N1 C11 -0.75(17)
C3 C2 N1 C1 0.01(16)
C3 C2 N1 C11 179.47(13)
C16 C11 N1 C1 90.13(16)
C12 C11 N1 C1 -88.40(16)
C16 C11 N1 C2 -89.26(17)
C12 C11 N1 C2 92.21(17)
N1 C1 N2 C3 0.11(15)
P1 C1 N2 C3 -178.32(12)
N1 C1 N2 C21 177.34(12)
P1 C1 N2 C21 -1.1(2)
C2 C3 N2 C1 -0.11(17)
C2 C3 N2 C21 -177.48(12)
C26 C21 N2 C1 -89.55(17)
C22 C21 N2 C1 91.24(16)
C26 C21 N2 C3 87.34(16)
C22 C21 N2 C3 -91.87(16)
N4 C4 N3 C5 -0.08(15)
P2 C4 N3 C5 -179.63(9)
N4 C4 N3 C31 -179.30(12)
P2 C4 N3 C31 1.16(17)
C6 C5 N3 C4 -0.03(16)
C6 C5 N3 C31 179.15(13)
C32 C31 N3 C4 -90.43(16)
C36 C31 N3 C4 87.19(16)
C32 C31 N3 C5 90.47(17)
C36 C31 N3 C5 -91.90(17)
N3 C4 N4 C6 0.17(15)
P2 C4 N4 C6 179.57(12)
N3 C4 N4 C41 -178.77(12)
P2 C4 N4 C41 0.6(2)
C5 C6 N4 C4 -0.19(16)
C5 C6 N4 C41 178.80(12)
C42 C41 N4 C4 81.43(17)
C46 C41 N4 C4 -99.06(16)
C42 C41 N4 C6 -97.39(16)
C46 C41 N4 C6 82.12(17)
N1 C1 P1 P2 171.38(10)
N2 C1 P1 P2 -10.33(15)
N4 C4 P2 P1 5.72(15)
N3 C4 P2 P1 -174.93(9)

loop_
_exptl_oxdiff_crystal_face_indexfrac_h
_exptl_oxdiff_crystal_face_indexfrac_k
_exptl_oxdiff_crystal_face_indexfrac_l
_exptl_oxdiff_crystal_face_x
_exptl_oxdiff_crystal_face_y
_exptl_oxdiff_crystal_face_z
-12.0160 0.0020 0.0269 0.5594 0.8283 0.0075
12.0192 0.0002 0.9736 -0.5146 -0.8709 -0.0727
-0.0300 -7.0135 -7.9839 0.0328 0.0727 0.9646
0.0300 7.0135 7.9839 -0.0328 -0.0727 -0.9646
-1.9828 -7.9761 8.0315 0.8986 -0.5082 -0.0150
0.9847 7.9786 -7.0287 -0.8072 0.5347 -0.0497
9.0341 0.0144 6.9833 -0.1060 -0.9191 -0.4624
10.0239 -2.9906 3.9882 -0.1194 -0.9752 -0.0776
2.9765 -8.0111 -6.9873 -0.0064 -0.2152 0.9607
-2.0302 -8.0102 -6.9761 0.2267 0.1299 0.9638
11.0047 3.9864 -4.0382 -0.9154 -0.4362 0.0013
10.9962 -4.0106 -5.0157 -0.5132 -0.6996 0.5723
-12.0185 0.9991 -0.9764 0.4587 0.9091 0.0095
